data_7152991
loop_
_publ_author_name
'Dudkin, Sergii'
'Iaroshenko, Viktor O.'
'Sosnovskikh, Vyacheslav Ya'
'Tolmachev, Andrey A.'
'Villinger, Alexander'
'Langer, Peter'

_publ_section_title
;
 Synthesis and reactivity of 5-polyfluoroalkyl-5-deazaalloxazines.
;
_journal_issue 32
_journal_name_full 'Organic &amp; biomolecular chemistry'
_journal_page_first 5351
_journal_page_last 5361
_journal_paper_doi 10.1039/c3ob26837c
_journal_volume 11
_journal_year 2013
_chemical_formula_moiety 'C16 H14 F3 N3 O3'
_chemical_formula_sum 'C16 H14 F3 N3 O3'
_chemical_formula_weight 353.30
_chemical_name_systematic
;
?
;
_space_group_IT_number 2
_symmetry_cell_setting triclinic
_symmetry_Int_Tables_number 2
_symmetry_space_group_name_Hall '-P 1'
_symmetry_space_group_name_H-M 'P -1'
_atom_sites_solution_hydrogens geom
_atom_sites_solution_primary direct
_atom_sites_solution_secondary difmap
_audit_creation_method SHELXL-97
_cell_angle_alpha 65.724(2)
_cell_angle_beta 82.426(2)
_cell_angle_gamma 71.772(2)
_cell_formula_units_Z 2
_cell_length_a 7.6951(3)
_cell_length_b 10.1134(5)
_cell_length_c 10.9054(5)
_cell_measurement_reflns_used 5156
_cell_measurement_temperature 173(2)
_cell_measurement_theta_max 61.974
_cell_measurement_theta_min 4.611
_cell_volume 734.82(6)
_computing_cell_refinement 'Bruker Apex v2.0-2'
_computing_data_collection 'Bruker Apex v2.0-2'
_computing_data_reduction 'Bruker SAINT'
_computing_molecular_graphics 'ORTEP-3 (Farrugia, 1997)'
_computing_publication_material SHELXL-97
_computing_structure_refinement 'SHELXL-97 (Sheldrick, 1997)'
_computing_structure_solution 'SHELXS-97 (Sheldrick, 1997)'
_diffrn_ambient_temperature 173(2)
_diffrn_measured_fraction_theta_full 0.992
_diffrn_measured_fraction_theta_max 0.992
_diffrn_measurement_device_type 'Bruker-Nonius Apex X8-CCD-diffractometer'
_diffrn_measurement_method 'phi and psi scans'
_diffrn_radiation_monochromator graphite
_diffrn_radiation_source 'sealed tube'
_diffrn_radiation_type MoK\a
_diffrn_radiation_wavelength 0.71073
_diffrn_reflns_av_R_equivalents 0.0317
_diffrn_reflns_av_sigmaI/netI 0.0257
_diffrn_reflns_limit_h_max 10
_diffrn_reflns_limit_h_min -10
_diffrn_reflns_limit_k_max 13
_diffrn_reflns_limit_k_min -13
_diffrn_reflns_limit_l_max 14
_diffrn_reflns_limit_l_min -14
_diffrn_reflns_number 15164
_diffrn_reflns_theta_full 28.99
_diffrn_reflns_theta_max 28.99
_diffrn_reflns_theta_min 2.31
_exptl_absorpt_coefficient_mu 0.137
_exptl_absorpt_correction_T_max 0.9864
_exptl_absorpt_correction_T_min 0.9371
_exptl_absorpt_correction_type multi-scan
_exptl_absorpt_process_details '(SADABS; Sheldrick, 2004)'
_exptl_crystal_colour colourless
_exptl_crystal_density_diffrn 1.597
_exptl_crystal_density_method 'not measured'
_exptl_crystal_description block
_exptl_crystal_F_000 364
_exptl_crystal_size_max 0.48
_exptl_crystal_size_mid 0.35
_exptl_crystal_size_min 0.10
_refine_diff_density_max 0.363
_refine_diff_density_min -0.265
_refine_diff_density_rms 0.055
_refine_ls_extinction_method none
_refine_ls_goodness_of_fit_ref 1.041
_refine_ls_hydrogen_treatment constr
_refine_ls_matrix_type full
_refine_ls_number_parameters 229
_refine_ls_number_reflns 3881
_refine_ls_number_restraints 0
_refine_ls_restrained_S_all 1.041
_refine_ls_R_factor_all 0.0503
_refine_ls_R_factor_gt 0.0380
_refine_ls_shift/su_max 0.000
_refine_ls_shift/su_mean 0.000
_refine_ls_structure_factor_coef Fsqd
_refine_ls_weighting_details 'calc w=1/[\s^2^(Fo^2^)+(0.0647P)^2^+0.1009P] where P=(Fo^2^+2Fc^2^)/3'
_refine_ls_weighting_scheme calc
_refine_ls_wR_factor_gt 0.1056
_refine_ls_wR_factor_ref 0.1129
_reflns_number_gt 3116
_reflns_number_total 3881
_reflns_threshold_expression >2\s(I)
_cod_data_source_file c3ob26837c.txt
_cod_data_source_block is_sd184
_cod_database_code 7152991

loop_
_symmetry_equiv_pos_as_xyz
'x, y, z'
'-x, -y, -z'

loop_
_atom_site_label
_atom_site_type_symbol
_atom_site_fract_x
_atom_site_fract_y
_atom_site_fract_z
_atom_site_U_iso_or_equiv
_atom_site_adp_type
_atom_site_occupancy
_atom_site_symmetry_multiplicity
_atom_site_calc_flag
_atom_site_refinement_flags
F1 F 0.35288(10) 0.92038(8) 0.38821(7) 0.03155(18) Uani 1 1 d .
F2 F 0.06395(10) 0.98677(8) 0.35918(8) 0.0358(2) Uani 1 1 d .
F3 F 0.25416(12) 0.91907(9) 0.21755(7) 0.0380(2) Uani 1 1 d .
N1 N 0.28296(13) 0.41049(11) 0.56136(10) 0.0226(2) Uani 1 1 d .
N2 N 0.18432(14) 0.39787(11) 0.37773(11) 0.0262(2) Uani 1 1 d .
N3 N 0.08371(14) 0.61422(13) 0.17956(10) 0.0288(2) Uani 1 1 d .
O1 O 0.39913(12) 0.70473(9) 0.85443(8) 0.02546(19) Uani 1 1 d .
O2 O -0.02170(14) 0.84245(11) 0.19479(9) 0.0367(2) Uani 1 1 d .
O3 O 0.13472(15) 0.37748(13) 0.18708(11) 0.0447(3) Uani 1 1 d .
C1 C 0.31078(14) 0.49241(12) 0.62466(11) 0.0203(2) Uani 1 1 d .
C2 C 0.28066(14) 0.65193(12) 0.56366(10) 0.0188(2) Uani 1 1 d .
C3 C 0.22044(14) 0.72481(12) 0.42794(11) 0.0195(2) Uani 1 1 d .
C4 C 0.17321(15) 0.64302(13) 0.36908(11) 0.0214(2) Uani 1 1 d .
C5 C 0.07023(16) 0.71224(14) 0.24159(12) 0.0258(2) Uani 1 1 d .
C6 C 0.13668(17) 0.45727(15) 0.24379(13) 0.0301(3) Uani 1 1 d .
C7 C 0.21431(14) 0.48419(13) 0.43936(11) 0.0215(2) Uani 1 1 d .
C8 C 0.0100(2) 0.67958(18) 0.04313(13) 0.0378(3) Uani 1 1 d .
H8A H -0.1122 0.6671 0.0474 0.057 Uiso 1 1 calc R
H8B H 0.0909 0.6277 -0.0107 0.057 Uiso 1 1 calc R
H8C H 0.0021 0.7876 0.0016 0.057 Uiso 1 1 calc R
C9 C 0.22922(17) 0.23338(14) 0.44943(14) 0.0320(3) Uani 1 1 d .
H9A H 0.3611 0.1885 0.4431 0.048 Uiso 1 1 calc R
H9B H 0.1628 0.1930 0.4091 0.048 Uiso 1 1 calc R
H9C H 0.1938 0.2085 0.5442 0.048 Uiso 1 1 calc R
C10 C 0.22029(16) 0.88790(13) 0.34717(11) 0.0236(2) Uani 1 1 d .
C11 C 0.30757(14) 0.72717(12) 0.64169(11) 0.0201(2) Uani 1 1 d .
H11 H 0.2831 0.8342 0.6040 0.024 Uiso 1 1 calc R
C12 C 0.36886(15) 0.64502(12) 0.77128(11) 0.0209(2) Uani 1 1 d .
C13 C 0.40656(16) 0.48576(13) 0.82926(11) 0.0256(2) Uani 1 1 d .
H13 H 0.4525 0.4302 0.9184 0.031 Uiso 1 1 calc R
C14 C 0.37740(16) 0.41212(13) 0.75808(11) 0.0246(2) Uani 1 1 d .
H14 H 0.4020 0.3051 0.7982 0.030 Uiso 1 1 calc R
C15 C 0.36316(18) 0.86623(13) 0.80444(12) 0.0266(2) Uani 1 1 d .
H15A H 0.2320 0.9170 0.7818 0.032 Uiso 1 1 calc R
H15B H 0.4366 0.9023 0.7224 0.032 Uiso 1 1 calc R
C16 C 0.4143(2) 0.90102(15) 0.91339(14) 0.0360(3) Uani 1 1 d .
H16A H 0.3394 0.8662 0.9935 0.054 Uiso 1 1 calc R
H16B H 0.3931 1.0105 0.8823 0.054 Uiso 1 1 calc R
H16C H 0.5439 0.8491 0.9357 0.054 Uiso 1 1 calc R

loop_
_atom_site_aniso_label
_atom_site_aniso_U_11
_atom_site_aniso_U_22
_atom_site_aniso_U_33
_atom_site_aniso_U_23
_atom_site_aniso_U_13
_atom_site_aniso_U_12
F1 0.0403(4) 0.0295(4) 0.0288(4) -0.0071(3) -0.0053(3) -0.0191(3)
F2 0.0370(4) 0.0237(4) 0.0433(4) -0.0148(3) -0.0051(3) -0.0002(3)
F3 0.0631(5) 0.0371(4) 0.0188(3) -0.0097(3) 0.0021(3) -0.0235(4)
N1 0.0223(5) 0.0227(5) 0.0282(5) -0.0151(4) 0.0008(4) -0.0068(4)
N2 0.0253(5) 0.0283(5) 0.0352(5) -0.0222(4) -0.0003(4) -0.0079(4)
N3 0.0285(5) 0.0416(6) 0.0268(5) -0.0220(5) -0.0001(4) -0.0125(4)
O1 0.0347(4) 0.0239(4) 0.0221(4) -0.0113(3) -0.0058(3) -0.0087(3)
O2 0.0430(5) 0.0353(5) 0.0306(5) -0.0155(4) -0.0132(4) -0.0008(4)
O3 0.0531(6) 0.0527(6) 0.0498(6) -0.0397(5) -0.0026(5) -0.0160(5)
C1 0.0195(5) 0.0207(5) 0.0237(5) -0.0120(4) 0.0021(4) -0.0062(4)
C2 0.0173(5) 0.0214(5) 0.0207(5) -0.0113(4) 0.0003(4) -0.0053(4)
C3 0.0189(5) 0.0204(5) 0.0218(5) -0.0117(4) 0.0002(4) -0.0044(4)
C4 0.0197(5) 0.0260(5) 0.0231(5) -0.0148(4) 0.0008(4) -0.0057(4)
C5 0.0253(5) 0.0343(6) 0.0245(5) -0.0178(5) -0.0003(4) -0.0090(5)
C6 0.0248(6) 0.0429(7) 0.0371(7) -0.0292(6) 0.0030(5) -0.0119(5)
C7 0.0182(5) 0.0253(5) 0.0289(6) -0.0184(5) 0.0033(4) -0.0072(4)
C8 0.0419(7) 0.0587(9) 0.0266(6) -0.0242(6) -0.0009(5) -0.0222(7)
C9 0.0289(6) 0.0292(6) 0.0485(8) -0.0257(6) -0.0010(5) -0.0077(5)
C10 0.0293(6) 0.0238(5) 0.0205(5) -0.0105(4) -0.0029(4) -0.0074(4)
C11 0.0215(5) 0.0198(5) 0.0216(5) -0.0103(4) -0.0006(4) -0.0060(4)
C12 0.0215(5) 0.0234(5) 0.0226(5) -0.0131(4) -0.0001(4) -0.0071(4)
C13 0.0303(6) 0.0232(5) 0.0218(5) -0.0078(4) -0.0042(4) -0.0056(4)
C14 0.0295(6) 0.0188(5) 0.0248(5) -0.0081(4) -0.0018(4) -0.0059(4)
C15 0.0359(6) 0.0223(5) 0.0254(5) -0.0116(4) -0.0038(4) -0.0089(5)
C16 0.0513(8) 0.0318(6) 0.0337(7) -0.0178(5) -0.0094(6) -0.0132(6)

loop_
_atom_type_symbol
_atom_type_description
_atom_type_scat_dispersion_real
_atom_type_scat_dispersion_imag
_atom_type_scat_source
C C 0.0033 0.0016 'International Tables Vol C Tables 4.2.6.8 and 6.1.1.4'
H H 0.0000 0.0000 'International Tables Vol C Tables 4.2.6.8 and 6.1.1.4'
N N 0.0061 0.0033 'International Tables Vol C Tables 4.2.6.8 and 6.1.1.4'
O O 0.0106 0.0060 'International Tables Vol C Tables 4.2.6.8 and 6.1.1.4'
F F 0.0171 0.0103 'International Tables Vol C Tables 4.2.6.8 and 6.1.1.4'

loop_
_geom_angle_atom_site_label_1
_geom_angle_atom_site_label_2
_geom_angle_atom_site_label_3
_geom_angle
C7 N1 C1 117.77(10)
C6 N2 C7 122.70(10)
C6 N2 C9 117.21(10)
C7 N2 C9 119.50(10)
C5 N3 C6 124.59(10)
C5 N3 C8 117.63(11)
C6 N3 C8 117.06(10)
C12 O1 C15 118.12(8)
N1 C1 C14 117.12(10)
N1 C1 C2 123.69(10)
C14 C1 C2 119.17(10)
C3 C2 C1 116.33(9)
C3 C2 C11 124.84(9)
C1 C2 C11 118.81(9)
C4 C3 C2 119.36(10)
C4 C3 C10 120.94(9)
C2 C3 C10 119.58(9)
C3 C4 C7 118.11(10)
C3 C4 C5 124.08(10)
C7 C4 C5 117.65(10)
O2 C5 N3 121.51(11)
O2 C5 C4 123.81(10)
N3 C5 C4 114.66(10)
O3 C6 N2 121.80(13)
O3 C6 N3 121.77(12)
N2 C6 N3 116.37(10)
N1 C7 N2 116.60(10)
N1 C7 C4 124.00(10)
N2 C7 C4 119.40(10)
N3 C8 H8A 109.5
N3 C8 H8B 109.5
H8A C8 H8B 109.5
N3 C8 H8C 109.5
H8A C8 H8C 109.5
H8B C8 H8C 109.5
N2 C9 H9A 109.5
N2 C9 H9B 109.5
H9A C9 H9B 109.5
N2 C9 H9C 109.5
H9A C9 H9C 109.5
H9B C9 H9C 109.5
F3 C10 F2 108.36(9)
F3 C10 F1 104.45(9)
F2 C10 F1 106.11(9)
F3 C10 C3 113.36(9)
F2 C10 C3 112.70(9)
F1 C10 C3 111.28(9)
C12 C11 C2 119.85(10)
C12 C11 H11 120.1
C2 C11 H11 120.1
O1 C12 C11 124.82(10)
O1 C12 C13 114.17(9)
C11 C12 C13 121.01(10)
C14 C13 C12 120.16(10)
C14 C13 H13 119.9
C12 C13 H13 119.9
C13 C14 C1 120.89(10)
C13 C14 H14 119.6
C1 C14 H14 119.6
O1 C15 C16 107.18(9)
O1 C15 H15A 110.3
C16 C15 H15A 110.3
O1 C15 H15B 110.3
C16 C15 H15B 110.3
H15A C15 H15B 108.5
C15 C16 H16A 109.5
C15 C16 H16B 109.5
H16A C16 H16B 109.5
C15 C16 H16C 109.5
H16A C16 H16C 109.5
H16B C16 H16C 109.5

loop_
_geom_bond_atom_site_label_1
_geom_bond_atom_site_label_2
_geom_bond_distance
F1 C10 1.3417(13)
F2 C10 1.3333(14)
F3 C10 1.3241(13)
N1 C7 1.3147(15)
N1 C1 1.3524(14)
N2 C6 1.3823(16)
N2 C7 1.3843(14)
N2 C9 1.4629(16)
N3 C5 1.3855(15)
N3 C6 1.3902(17)
N3 C8 1.4668(15)
O1 C12 1.3546(13)
O1 C15 1.4375(14)
O2 C5 1.2061(15)
O3 C6 1.2059(15)
C1 C14 1.4156(15)
C1 C2 1.4224(15)
C2 C3 1.4208(14)
C2 C11 1.4225(14)
C3 C4 1.3837(14)
C3 C10 1.5169(15)
C4 C7 1.4148(16)
C4 C5 1.4812(16)
C8 H8A 0.9800
C8 H8B 0.9800
C8 H8C 0.9800
C9 H9A 0.9800
C9 H9B 0.9800
C9 H9C 0.9800
C11 C12 1.3693(15)
C11 H11 0.9500
C12 C13 1.4131(15)
C13 C14 1.3540(16)
C13 H13 0.9500
C14 H14 0.9500
C15 C16 1.4982(16)
C15 H15A 0.9900
C15 H15B 0.9900
C16 H16A 0.9800
C16 H16B 0.9800
C16 H16C 0.9800

loop_
_geom_torsion_atom_site_label_1
_geom_torsion_atom_site_label_2
_geom_torsion_atom_site_label_3
_geom_torsion_atom_site_label_4
_geom_torsion
C7 N1 C1 C14 177.37(10)
C7 N1 C1 C2 -4.04(16)
N1 C1 C2 C3 -0.90(15)
C14 C1 C2 C3 177.67(10)
N1 C1 C2 C11 177.53(10)
C14 C1 C2 C11 -3.90(15)
C1 C2 C3 C4 7.93(15)
C11 C2 C3 C4 -170.39(10)
C1 C2 C3 C10 -168.22(10)
C11 C2 C3 C10 13.45(16)
C2 C3 C4 C7 -9.89(15)
C10 C3 C4 C7 166.22(10)
C2 C3 C4 C5 165.50(10)
C10 C3 C4 C5 -18.40(16)
C6 N3 C5 O2 -159.16(12)
C8 N3 C5 O2 10.76(17)
C6 N3 C5 C4 19.53(16)
C8 N3 C5 C4 -170.54(10)
C3 C4 C5 O2 -19.71(19)
C7 C4 C5 O2 155.69(12)
C3 C4 C5 N3 161.63(10)
C7 C4 C5 N3 -22.97(15)
C7 N2 C6 O3 169.98(11)
C9 N2 C6 O3 -1.16(18)
C7 N2 C6 N3 -12.64(17)
C9 N2 C6 N3 176.21(10)
C5 N3 C6 O3 175.12(12)
C8 N3 C6 O3 5.15(18)
C5 N3 C6 N2 -2.25(17)
C8 N3 C6 N2 -172.23(10)
C1 N1 C7 N2 -178.94(9)
C1 N1 C7 C4 2.01(16)
C6 N2 C7 N1 -170.94(10)
C9 N2 C7 N1 0.02(16)
C6 N2 C7 C4 8.15(17)
C9 N2 C7 C4 179.11(10)
C3 C4 C7 N1 4.98(16)
C5 C4 C7 N1 -170.70(10)
C3 C4 C7 N2 -174.04(10)
C5 C4 C7 N2 10.28(15)
C4 C3 C10 F3 -28.71(15)
C2 C3 C10 F3 147.39(10)
C4 C3 C10 F2 94.84(12)
C2 C3 C10 F2 -89.07(12)
C4 C3 C10 F1 -146.09(10)
C2 C3 C10 F1 30.00(14)
C3 C2 C11 C12 -179.00(10)
C1 C2 C11 C12 2.72(15)
C15 O1 C12 C11 0.60(16)
C15 O1 C12 C13 -179.53(10)
C2 C11 C12 O1 -179.99(10)
C2 C11 C12 C13 0.16(16)
O1 C12 C13 C14 178.25(10)
C11 C12 C13 C14 -1.88(17)
C12 C13 C14 C1 0.63(18)
N1 C1 C14 C13 -179.08(10)
C2 C1 C14 C13 2.27(17)
C12 O1 C15 C16 -177.87(10)
